data_2010448
loop_
_publ_author_name
'Gao, Q.'
'Golik, J.'

_publ_section_title
;
 2'-Carbamate Taxol
;
_journal_issue 2
_journal_name_full 'Acta Crystallographica Section C'
_journal_page_first 295
_journal_page_last 298
_journal_paper_doi 10.1107/S0108270194005317
_journal_volume 51
_journal_year 1995
_chemical_formula_moiety 'C48 H52 N2 O15'
_chemical_formula_sum 'C48 H52 N2 O15'
_chemical_formula_weight 896.943
_space_group_IT_number 18
_symmetry_cell_setting orthorhombic
_symmetry_space_group_name_Hall 'P 2 2ab'
_symmetry_space_group_name_H-M 'P 21 21 2'
_atom_type_scat_source 'MolEN (Fair, 1990)'
_cell_angle_alpha 90.
_cell_angle_beta 90.
_cell_angle_gamma 90.
_cell_formula_units_Z 4
_cell_length_a 19.8740(10)
_cell_length_b 23.935(2)
_cell_length_c 9.4960(10)
_cell_measurement_reflns_used 25
_cell_measurement_temperature 290
_cell_measurement_theta_max 35.48
_cell_measurement_theta_min 13.73
_cell_volume 4517.1(6)
_diffrn_measurement_device 'Enraf-Nonius CAD-4'
_diffrn_measurement_method \q/2\q
_diffrn_radiation_type CuK\a
_diffrn_radiation_wavelength 1.5418
_diffrn_reflns_limit_h_max 0
_diffrn_reflns_limit_h_min -24
_diffrn_reflns_limit_k_max 0
_diffrn_reflns_limit_k_min -29
_diffrn_reflns_limit_l_max 11
_diffrn_reflns_limit_l_min 0
_diffrn_reflns_number 4790
_diffrn_reflns_theta_max 70
_diffrn_standards_decay_% 17
_diffrn_standards_interval_time 120
_diffrn_standards_number 3
_exptl_absorpt_coefficient_mu 0.78
_exptl_absorpt_correction_T_max 0.999
_exptl_absorpt_correction_T_min 0.962
_exptl_absorpt_correction_type empirical
_exptl_crystal_colour colorless
_exptl_crystal_density_diffrn 1.319
_exptl_crystal_description 'fragment cut from a large thick plate'
_exptl_crystal_size_max 0.36
_exptl_crystal_size_mid 0.27
_exptl_crystal_size_min 0.25
_refine_diff_density_max 0.175
_refine_diff_density_min -0.055
_refine_ls_extinction_method none
_refine_ls_goodness_of_fit_obs 1.149
_refine_ls_hydrogen_treatment noref
_refine_ls_number_parameters 586
_refine_ls_number_reflns 4104
_refine_ls_R_factor_obs 0.041
_refine_ls_shift/esd_max 0.08
_refine_ls_structure_factor_coef F
_refine_ls_weighting_scheme unit
_refine_ls_wR_factor_obs 0.041
_reflns_number_observed 4104
_reflns_number_total 4790
_reflns_observed_criterion I>=3\s(I)
_cod_data_source_file cr1123.cif
_cod_data_source_block cr1123_structure_1_of_1
_cod_original_cell_volume 4517.1(5)
_cod_database_code 2010448

loop_
_symmetry_equiv_pos_as_xyz
x,y,z
-x,-y,z
1/2-x,1/2+y,-z
1/2+x,1/2-y,-z

loop_
_atom_site_aniso_label
_atom_site_aniso_U_11
_atom_site_aniso_U_22
_atom_site_aniso_U_33
_atom_site_aniso_U_12
_atom_site_aniso_U_13
_atom_site_aniso_U_23
Ol 0.076(2) 0.0420(10) 0.0330(10) 0.0080(10) -0.0030(10) 0.0070(10)
O1' 0.069(2) 0.0430(10) 0.085(2) -0.0140(10) 0.019(2) -0.021(2)
O2 0.0480(10) 0.0290(10) 0.0450(10) 0.0020(10) 0.0130(10) 0.0030(10)
O2' 0.078(2) 0.0280(10) 0.0460(10) -0.0010(10) -0.0090(10) -0.0010(10)
O2'' 0.177(3) 0.071(2) 0.068(2) -0.032(2) -0.055(2) 0.002(2)
O4 0.0390(10) 0.0510(10) 0.063(2) 0.0070(10) 0.0090(10) 0.0040(10)
O5 0.050(2) 0.106(2) 0.072(2) -0.024(2) -0.011(2) -0.013(2)
O5' 0.099(2) 0.0360(10) 0.096(2) 0.010(2) -0.016(2) 0.000(2)
O7 0.064(2) 0.152(3) 0.0260(10) -0.025(2) 0.0000(10) -0.003(2)
O9 0.0430(10) 0.0580(10) 0.0560(10) -0.0020(10) 0.0070(10) -0.0210(10)
O10 0.0350(10) 0.0520(10) 0.0420(10) -0.0060(10) 0.0050(10) -0.0050(10)
O13 0.0580(10) 0.0270(10) 0.0460(10) -0.0010(10) 0.0060(10) -0.0080(10)
O21 0.071(2) 0.0330(10) 0.072(2) 0.0100(10) 0.013(2) 0.0010(10)
O41 0.076(2) 0.075(2) 0.111(3) 0.005(2) 0.008(2) 0.040(2)
O101 0.057(2) 0.099(2) 0.0420(10) 0.006(2) 0.0070(10) 0.005(2)
N2' 0.082(2) 0.042(2) 0.063(2) -0.005(2) -0.015(2) 0.014(2)
N4' 0.075(2) 0.0340(10) 0.050(2) 0.005(2) 0.001(2) -0.001(2)
C1' 0.069(2) 0.033(2) 0.045(2) -0.007(2) 0.004(2) -0.007(2)
C1 0.051(2) 0.0310(10) 0.0280(10) 0.003(2) 0.000(2) 0.0010(10)
C2' 0.064(2) 0.0260(10) 0.052(2) 0.000(2) 0.000(2) -0.004(2)
C2 0.037(2) 0.035(2) 0.036(2) 0.0020(10) 0.007(2) -0.0040(10)
C2'' 0.068(2) 0.048(2) 0.048(2) -0.007(2) -0.009(2) 0.004(2)
C3 0.036(2) 0.039(2) 0.033(2) -0.002(2) 0.002(2) -0.0020(10)
C3' 0.068(2) 0.030(2) 0.058(2) 0.006(2) 0.012(2) 0.002(2)
C4 0.033(2) 0.055(2) 0.048(2) 0.001(2) 0.004(2) -0.003(2)
C5 0.039(2) 0.101(3) 0.062(3) -0.008(2) -0.012(2) 0.007(3)
C5' 0.083(3) 0.040(2) 0.050(2) 0.007(2) 0.007(2) 0.008(2)
C6 0.042(2) 0.162(5) 0.047(2) -0.020(3) -0.012(2) 0.008(3)
C7 0.042(2) 0.106(3) 0.029(2) -0.014(2) -0.004(2) 0.004(2)
C8 0.036(2) 0.060(2) 0.032(2) -0.008(2) 0.002(2) -0.014(2)
C9 0.037(2) 0.050(2) 0.031(2) -0.003(2) 0.001(2) -0.009(2)
C10 0.032(2) 0.044(2) 0.035(2) 0.000(2) 0.003(2) -0.005(2)
C11 0.035(2) 0.040(2) 0.033(2) -0.007(2) 0.000(2) -0.005(2)
C12 0.049(2) 0.033(2) 0.032(2) -0.006(2) 0.004(2) -0.003(2)
C13 0.053(2) 0.034(2) 0.036(2) 0.000(2) 0.003(2) -0.005(2)
C14 0.066(2) 0.032(2) 0.030(2) 0.002(2) 0.009(2) -0.001(2)
C15 0.041(2) 0.041(2) 0.037(2) -0.001(2) -0.007(2) -0.003(2)
C16 0.061(2) 0.065(2) 0.050(2) -0.006(2) -0.020(2) -0.005(2)
C17 0.045(2) 0.049(2) 0.055(2) 0.009(2) -0.005(2) -0.002(2)
C18 0.055(2) 0.075(2) 0.066(2) -0.021(2) 0.017(2) -0.035(2)
C19 0.089(3) 0.039(2) 0.044(2) 0.000(2) 0.014(2) 0.004(2)
C20 0.044(2) 0.063(2) 0.068(3) -0.013(2) 0.006(2) -0.009(2)
C21 0.050(2) 0.029(2) 0.049(2) -0.001(2) -0.001(2) 0.002(2)
C22 0.051(2) 0.039(2) 0.045(2) -0.005(2) 0.002(2) 0.007(2)
C23 0.058(2) 0.051(2) 0.058(2) -0.002(2) 0.009(2) 0.010(2)
C24 0.060(3) 0.081(3) 0.080(3) -0.004(3) 0.024(2) 0.009(3)
C25 0.084(3) 0.087(3) 0.073(3) -0.011(3) 0.027(3) 0.027(3)
C26 0.118(4) 0.075(3) 0.100(3) -0.007(3) 0.025(4) 0.050(3)
C27 0.091(3) 0.052(2) 0.091(3) 0.010(3) 0.016(3) 0.032(2)
C31' 0.078(3) 0.046(2) 0.075(3) 0.013(2) 0.026(3) 0.006(2)
C32' 0.084(3) 0.116(4) 0.107(4) 0.031(3) 0.008(4) -0.029(4)
C33' 0.094(4) 0.139(5) 0.152(6) 0.055(3) 0.017(5) 0.006(6)
C34' 0.127(4) 0.106(4) 0.134(5) 0.041(3) 0.068(4) 0.001(4)
C35' 0.150(5) 0.166(6) 0.126(5) 0.028(5) 0.070(4) -0.052(4)
C36' 0.105(4) 0.160(5) 0.083(4) 0.040(4) 0.020(3) -0.041(4)
C41 0.042(2) 0.053(2) 0.100(4) 0.006(2) -0.004(3) 0.005(3)
C42 0.059(3) 0.062(3) 0.145(5) 0.013(2) 0.008(3) -0.017(3)
C51' 0.085(3) 0.045(2) 0.058(2) -0.002(2) -0.007(3) 0.016(2)
C52' 0.117(4) 0.048(2) 0.068(3) 0.003(3) -0.027(3) 0.006(2)
C53' 0.150(5) 0.061(3) 0.097(4) -0.009(3) -0.055(4) 0.012(3)
C54' 0.136(5) 0.080(3) 0.137(5) -0.024(4) -0.054(4) 0.024(4)
CSS' 0.088(4) 0.080(3) 0.156(6) -0.007(3) -0.016(4) 0.026(4)
C56' 0.089(3) 0.063(3) 0.096(4) 0.004(3) -0.005(4) 0.008(3)
C101 0.047(2) 0.051(2) 0.050(2) -0.001(2) 0.013(2) -0.003(2)
C102 0.050(2) 0.080(3) 0.082(3) -0.011(2) 0.023(3) -0.006(3)

loop_
_atom_site_label
_atom_site_fract_x
_atom_site_fract_y
_atom_site_fract_z
O1 .78890(10) .98310(10) .9777(3)
O1' .7941(2) 1.23860(10) .8925(4)
O2 .67470(10) .96641(9) .8457(3)
O2' .68760(10) 1.31172(9) .9427(3)
O2'' .6391(2) 1.30940(10) .7295(4)
O4 .59590(10) 1.04820(10) .7083(3)
O5 .56860(10) .95550(10) .4752(4)
O5' .7697(2) 1.16750(10) 1.2057(4)
O7 .7497(2) 1.0269(2) .2387(3)
O9 .85220(10) .96920(10) .4231(3)
O10 .91440(10) 1.06340(10) .4877(3)
O13 .71920(10) 1.16848(9) .8679(3)
O21 .71350(10) .87790(10) .8441(3)
O41 .6187(2) 1.12050(10) .5642(4)
O101 .88510(10) 1.07080(10) .2605(3)
N2' .6640(2) 1.39020(10) .8360(4)
N4' .7332(2) 1.25680(10) 1.1870(4)
C1' .7378(2) 1.22100(10) .9004(4)
C1 .7772(2) 1.01870(10) .8601(3)
C2' .6775(2) 1.25310(10) .9566(4)
C2 .7311(2) .98390(10) .7590(4)
C2'' .6613(2) 1.3359(2) .8254(4)
C3 .7035(2) 1.01270(10) .6227(4)
C3' .6708(2) 1.24190(10) 1.1171(4)
C4 .6261(2) 1.0096(2) .6081(4)
C5 .5942(2) 1.0127(2) .4603(5)
C5' .7799(2) 1.2177(2) 1.2248(4)
C6 .6385(2) 1.0211(3) .3304(5)
C7 .7116(2) 1.0345(2) .3662(4)
C8 .7389(2) .9934(2) .4838(4)
C9 .8157(2) 1.0035(2) .4777(4)
C10 .8437(2) 1.06010(10) .5221(4)
C11 .8321(2) 1.07440(10) .6743(3)
C12 .7992(2) 1.12190(10) .7058(4)
C13 .7731(2) 1.12750(10) .8551(4)
C14 .7417(2) 1.07340(10) .9086(4)
C15 .8468(2) 1.03170(10) .7908(4)
C16 .8965(2) 1.0563(2) .9017(5)
C17 .8822(2) .9771(2) .7441(4)
C18 .7272(2) .9310(2) .4499(5)
C19 .7847(2) 1.1689(2) .6061(4)
C20 .5895(2) .9533(2) .6188(5)
C21 .6746(2) .91220(10) .8880(4)
C22 .6200(2) .9010(2) .9901(4)
C23 .5699(2) .9387(2) 1.0202(5)
C24 .5205(2) .9244(2) 1.1160(6)
C25 .5217(3) .8746(2) 1.1842(5)
C26 .5709(3) .8373(2) 1.1545(6)
C27 .6203(3) .8500(2) 1.0562(6)
C31' .6116(2) 1.2729(2) 1.1824(5)
C32' .5521(3) 1.2782(3) 1.1137(7)
C33' .4972(3) 1.3063(3) 1.1751(8)
C34' .5040(3) 1.3297(3) 1.3021(7)
C35' .5625(4) 1.3259(3) 1.3685(8)
C36' .6178(3) 1.2971(3) 1.3132(6)
C41 .5947(2) 1.1031(2) .6723(6)
C42 .5606(2) 1.1358(2) .7851(7)
C51' .8417(2) 1.2404(2) 1.2939(5)
C52' .8399(3) 1.2836(2) 1.3891(5)
C53' .8964(3) 1.3009(2) 1.4573(6)
C54' .9565(3) 1.2762(2) 1.4284(8)
C55' .9610(3) 1.2335(2) 1.3287(8)
C56' .9025(3) 1.2151(2) 1.2626(6)
C101 .9280(2) 1.0698(2) .3494(4)
C102 1.0017(2) 1.0760(2) .3228(5)
H1' .763 .999 1.059
H2' .637 1.241 .905
H2 .758 .954 .718
H3 .715 1.052 .636
H3' .662 1.203 1.128
H4' .742 1.296 1.208
H5 .565 1.044 .440
H7 .715 1.072 .401
H7' .790 1.056 .243
H10 .820 1.089 .471
H13 .813 1.138 .907
H21' .647 1.414 .761
H22' .683 1.408 .917
H23 .570 .975 .975
H24 .484 .950 1.134
H25 .486 .866 1.251
H26 .572 .802 1.202
H27 .655 .823 1.037
H32' .547 1.261 1.021
H33' .454 1.310 1.127
H34' .467 1.349 1.347
H35' .568 1.344 1.464
H36' .661 1.297 1.365
H52' .797 1.304 1.412
H53' .895 1.330 1.527
H54' .999 1.291 1.467
H55' 1.007 1.217 1.307
H56' .906 1.184 1.193
H61 .620 1.051 .273
H62 .637 .988 .274
H141 .739 1.074 1.009
H142 .695 1.072 .874
H161 .939 1.064 .860
H163 .903 1.030 .977
H171 .925 .985 .700
H172 .889 .953 .822
H173 .855 .957 .676
H181 .746 .908 .525
H182 .681 .923 .440
H183 .751 .921 .365
H191 .804 1.160 .515
H192 .738 1.173 .595
H193 .804 1.202 .638
H201 .553 .953 .687
H202 .618 .922 .643
H421 .558 1.175 .765
H422 .515 1.123 .804
H423 .584 1.132 .876
H612 .879 1.090 .940
H1021 1.011 1.080 .225
H1022 1.019 1.108 .372
H1023 1.025 1.043 .356

loop_
_geom_angle_atom_site_label_1
_geom_angle_atom_site_label_2
_geom_angle_atom_site_label_3
_geom_angle
_geom_angle_publ_flag
C2 O2 C21 116.4(3) yes
C2' O2' C2'' 116.2(3) yes
C4 O4 C41 117.2(3) yes
C5 O5 C20 91.5(3) yes
C10 O10 C101 114.9(3) yes
C1' O13 C13 116.5(3) yes
C3' N4' C5' 122.3(3) yes
O1' C1' O13 124.8(4) yes
O1' C1' C2' 125.6(3) yes
O13 C1' C2' 109.5(3) yes
O1 C1 C2 104.9(2) yes
O1 C1 C14 110.2(3) yes
O1 C1 C15 107.8(3) yes
C2 C1 C14 111.3(3) yes
C2 C1 C15 111.4(3) yes
C14 C1 C15 111.1(3) yes
O2' C2' C1' 110.7(3) yes
O2' C2' C3' 105.9(3) yes
C1' C2' C3' 109.0(3) yes
O2 C2 C1 104.9(3) yes
O2 C2 C3 109.0(3) yes
C1 C2 C3 118.5(3) yes
O7 C7 C6 106.7(3) yes
O7 C7 C8 109.5(3) yes
C6 C7 C8 110.7(4) yes
C3 C8 C7 104.8(3) yes
C3 C8 C9 115.4(3) yes
C3 C8 C18 113.2(3) yes
C7 C8 C9 102.4(3) yes
C7 C8 C18 113.7(3) yes
C9 C8 C18 107.0(3) yes
O9 C9 C8 119.9(3) yes
O9 C9 C10 120.2(3) yes
C8 C9 C10 119.3(3) yes
O10 C10 C9 109.9(3) yes
O10 C10 C11 110.8(3) yes
C10 C11 C12 118.7(3) yes
C12 C11 C15 119.7(3) yes
C11 C12 C19 126.0(3) yes
O13 C13 C12 112.9(3) yes
O4 C41 O41 122.7(4) yes
O4 C41 C42 109.7(4) yes
O41 C41 C42 127.6(4) yes
O2' C2'' O2'' 122.6(4) yes
O2' C2'' N2' 110.2(3) yes
O2" C2'' N2' 127.2(4) yes
C2 C3 C4 113.6(3) yes
C2 C3 C8 114.2(3) yes
C4 C3 C8 111.0(3) yes
N4' C3' C2' 109.5(3) yes
N4' C3' C31' 110.7(3) yes
C2' C3' C31' 112.5(3) yes
O4 C4 C3 108.7(3) yes
O4 C4 C5 113.3(3) yes
O4 C4 C20 108.6(3) yes
C3 C4 C5 119.2(3) yes
C3 C4 C20 120.5(3) yes
C5 C4 C20 84.7(3) yes
O5 C5 C4 90.5(3) yes
O5 C5 C6 113.6(4) yes
C4 C5 C6 120.3(3) yes
O5' C5' N4' 121.1(4) yes
O5' C5' C51' 123.7(4) yes
N4' C5' C51' 115.2(3) yes
C5 C6 C7 113.3(3) yes
O13 C13 C14 104.0(3) yes
C12 C13 C14 112.2(3) yes
C1 C14 C13 115.4(3) yes
C1 C15 C11 105.5(3) yes
C1 C15 C16 110.5(3) yes
C1 C15 C17 110.8(3) yes
C11 C15 C16 110.8(3) yes
C11 C15 C17 116.3(3) yes
C16 C15 C17 103.0(3) yes
O5 C20 C4 92.4(3) yes
O2 C21 O21 123.3(3) yes
O2 C21 C22 111.6(3) yes
O21 C21 C22 125.1(3) yes
C9 C10 C11 114.3(3) yes
C10 C11 C15 120.8(3) yes
C11 C12 C13 116.7(3) yes
C13 C12 C19 117.3(3) yes
C3' C31' C32' 121.6(5) yes
O10 C101 O101 123.0(3) yes
O10 C101 C102 111.8(3) yes
O101 C101 C102 125.2(4) yes
C21 C22 C23 123.3(3) no
C21 C22 C27 117.2(4) no
C23 C22 C27 119.5(4) no
C22 C23 C24 119.3(4) no
C23 C24 C25 121.3(4) no
C24 C25 C26 119.5(5) no
C25 C26 C27 120.4(5) no
C22 C27 C26 120.0(4) no
C3' C31' C36' 120.3(5) no
C32' C31' C36' 118.1(5) no
C31' C32' C33' 121.5(6) no
C32' C33' C34' 119.7(6) no
C33' C34' C35' 119.3(6) no
C34' C35' C36' 123.0(7) no
C31' C36' C35' 118.4(6) no
C5' C51' C52' 122.8(4) no
C5' C51' C56' 117.6(4) no
C52' C51' C56' 119.5(5) no
C51' C52' C53' 121.4(5) no
C52' C53' C54' 119.7(5) no
C53' C54' C55' 120.7(6) no
C54' C55' C56' 119.0(6) no
C51' C56' C55' 119.6(5) no

loop_
_geom_bond_atom_site_label_1
_geom_bond_atom_site_label_2
_geom_bond_site_symmetry_1
_geom_bond_site_symmetry_2
_geom_bond_distance
_geom_bond_publ_flag
O1 C1 . . 1.424(4) yes
O1' C1' . . 1.196(5) yes
O2 C2 . . 1.452(4) yes
O2 C21 . . 1.358(4) yes
O2' C2' . . 1.424(4) yes
O2' C2'' . . 1.360(5) yes
O2" C2'' . . 1.195(5) yes
O4 C4 . . 1.455(5) yes
O4 C41 . . 1.359(5) yes
O5 C5 . . 1.467(6) yes
O5 C20 . . 1.427(6) yes
O5' C5' . . 1.232(5) yes
O7 C7 . . 1.440(5) yes
O9 C9 . . 1.212(4) yes
O10 C10 . . 1.443(4) yes
O10 C101 . . 1.350(5) yes
O13 C1' . . 1.347(4) yes
O13 C13 . . 1.458(4) yes
O21 C21 . . 1.202(4) yes
O41 C41 . . 1.206(6) yes
O101 C101 . . 1.199(5) yes
N2' C2'' . . 1.303(5) yes
C11 C15 . . 1.535(5) yes
C12 C19 . . 1.498(5) yes
C15 C16 . . 1.559(6) yes
C41 C42 . . 1.490(8) yes
C101 C102 . . 1.495(6) yes
C22 C23 . . 1.373(6) no
C22 C27 . . 1.373(6) no
C23 C24 . . 1.382(6) no
C24 C25 . . 1.356(7) no
C25 C26 . . 1.353(8) no
C26 C27 . . 1.388(8) no
C31' C32' . . 1.356(8) no
N4' C3' . . 1.450(5) yes
N4' C5' . . 1.366(5) yes
C1' C2' . . 1.521(6) yes
C1 C2 . . 1.567(5) yes
C1 C14 . . 1.557(5) yes
C1 C15 . . 1.564(5) yes
C2' C3' . . 1.553(6) yes
C2 C3 . . 1.565(5) yes
C3 C4 . . 1.547(5) yes
C3 C8 . . 1.564(5) yes
C3' C31' . . 1.523(6) yes
C4 C5 . . 1.542(6) yes
C4 C20 . . 1.534(6) yes
C5 C6 . . 1.528(6) yes
C5' C51' . . 1.494(6) yes
C6 C7 . . 1.526(6) yes
C7 C8 . . 1.585(6) yes
C8 C9 . . 1.547(5) yes
C8 C18 . . 1.546(6) yes
C9 C10 . . 1.524(5) yes
C10 C11 . . 1.503(5) yes
C11 C12 . . 1.345(5) yes
C12 C13 . . 1.515(5) yes
C13 C14 . . 1.524(5) yes
C15 C17 . . 1.548(5) yes
C21 C22 . . 1.481(5) yes
C31' C36' . . 1.376(8) no
C32' C33' . . 1.408(9) no
C33' C34' . . 1.340(10) no
C34' C35' . . 1.320(10) no
C35' C36' . . 1.400(10) no
C51' C52' . . 1.373(6) no
C51' C56' . . 1.384(7) no
C52' C53' . . 1.360(8) no
C53' C54' . . 1.361(9) no
C54' C55' . . 1.396(9) no
C55' C56' . . 1.392(8) no

loop_
_geom_torsion_atom_site_label_1
_geom_torsion_atom_site_label_2
_geom_torsion_atom_site_label_3
_geom_torsion_atom_site_label_4
_geom_torsion
_geom_torsion_publ_flag
C1' O13 C13 C12 -92.0(4) yes
C1' O13 C13 C14 146.1(3) yes
C13 O13 C1' O1' 15.2(5) yes
C13 O13 C1' C2' -161.4(3) yes
O13 C1' C2' O2' -158.4(3) yes
O13 C1' C2' C3' 85.6(4) yes
C1' C2' C3' C31' 179.6(3) yes
C1' C2' C3' N4' 56.0(4) yes
O1' C1' C2' O2' 25.1(6) yes
O1' C1' C2' C3' -90.9(5) yes
C2' C3' N4' C5' -100.1(4) yes
C2' C3' C31' C32' 38.8(6) yes
O2' C2' C3' N4' -63.0(4) yes
O2' C2' C3' C31' 60.5(4) yes
C3' N4' C5' O5' -2.9(6) yes
C3' N4' C5' C51' 179.1(4) yes
C31' C3' N4' C5' 135.3(4) yes
C32' C31' C3' N4' 161.7(4) yes
